data_4517355
loop_
_publ_author_name
'Bera, Santu'
'Xue, Bin'
'Rehak, Pavel'
'Jacoby, Guy'
'Ji, Wei'
'Shimon, Linda J. W.'
'Beck, Roy'
'Kr\'al, Petr'
'Cao, Yi'
'Gazit, Ehud'

_publ_section_title
;
 Self-Assembly of Aromatic Amino Acid Enantiomers into Supramolecular
 Materials of High Rigidity.
;
_journal_name_full 'ACS nano'
_journal_paper_doi 10.1021/acsnano.9b07307
_journal_year 2020
_chemical_formula_moiety 'C11 H12 N2 O2'
_chemical_formula_sum 'C11 H12 N2 O2'
_chemical_formula_weight 204.23
_space_group_crystal_system monoclinic
_space_group_IT_number 14
_space_group_name_Hall '-P 2ybc'
_space_group_name_H-M_alt 'P 1 21/c 1'
_atom_sites_solution_hydrogens geom
_audit_creation_method SHELXL-2016/4
_cell_angle_alpha 90
_cell_angle_beta 101.737(2)
_cell_angle_gamma 90
_cell_formula_units_Z 4
_cell_length_a 18.8828(3)
_cell_length_b 5.75690(10)
_cell_length_c 9.30540(10)
_cell_measurement_reflns_used 12508
_cell_measurement_temperature 100(2)
_cell_measurement_theta_max 79.0830
_cell_measurement_theta_min 4.7720
_cell_volume 990.41(3)
_computing_cell_refinement 'CrysAlisPro 1.171.39.44t (Rigaku OD, 2018)'
_computing_data_collection 'CrysAlisPro 1.171.39.44t (Rigaku OD, 2018)'
_computing_data_reduction 'CrysAlisPro 1.171.39.44t (Rigaku OD, 2018)'
_computing_structure_refinement 'SHELXL-2016/4 (Sheldrick, 2016)'
_computing_structure_solution 'SHELXT 2014/5 (Sheldrick, 2014)'
_diffrn_ambient_temperature 100(2)
_diffrn_measured_fraction_theta_full 0.998
_diffrn_measured_fraction_theta_max 0.993
_diffrn_measurement_device 'four-circle diffractometer'
_diffrn_measurement_device_type 'XtaLAB Synergy, Dualflex, Pilatus 300K'
_diffrn_measurement_method 'phi and omega scans'
_diffrn_radiation_monochromator mirror
_diffrn_radiation_type CuK\a
_diffrn_radiation_wavelength 1.54184
_diffrn_reflns_av_R_equivalents 0.0336
_diffrn_reflns_av_unetI/netI 0.0145
_diffrn_reflns_Laue_measured_fraction_full 0.998
_diffrn_reflns_Laue_measured_fraction_max 0.993
_diffrn_reflns_limit_h_max 22
_diffrn_reflns_limit_h_min -24
_diffrn_reflns_limit_k_max 7
_diffrn_reflns_limit_k_min -7
_diffrn_reflns_limit_l_max 11
_diffrn_reflns_limit_l_min -9
_diffrn_reflns_number 20526
_diffrn_reflns_point_group_measured_fraction_full 0.998
_diffrn_reflns_point_group_measured_fraction_max 0.993
_diffrn_reflns_theta_full 67.684
_diffrn_reflns_theta_max 79.323
_diffrn_reflns_theta_min 4.784
_diffrn_source 'micro-focus sealed X-ray tube'
_diffrn_source_type 'PhotonJet (Cu) X-ray Source'
_exptl_absorpt_coefficient_mu 0.788
_exptl_absorpt_correction_T_max 1.00000
_exptl_absorpt_correction_T_min 0.77652
_exptl_absorpt_correction_type multi-scan
_exptl_absorpt_process_details
;
CrysAlisPro 1.171.39.44t (Rigaku Oxford Diffraction, 2018)
Empirical absorption correction using spherical harmonics,
 implemented in SCALE3 ABSPACK scaling algorithm.
;
_exptl_crystal_colour colourless
_exptl_crystal_density_diffrn 1.370
_exptl_crystal_description plate
_exptl_crystal_F_000 432
_exptl_crystal_size_max 0.312
_exptl_crystal_size_mid 0.239
_exptl_crystal_size_min 0.170
_refine_diff_density_max 0.334
_refine_diff_density_min -0.232
_refine_diff_density_rms 0.045
_refine_ls_extinction_method none
_refine_ls_goodness_of_fit_ref 1.042
_refine_ls_hydrogen_treatment constr
_refine_ls_matrix_type full
_refine_ls_number_parameters 137
_refine_ls_number_reflns 2132
_refine_ls_number_restraints 0
_refine_ls_restrained_S_all 1.042
_refine_ls_R_factor_all 0.0410
_refine_ls_R_factor_gt 0.0393
_refine_ls_shift/su_max 0.000
_refine_ls_shift/su_mean 0.000
_refine_ls_structure_factor_coef Fsqd
_refine_ls_weighting_details 'w=1/[\s^2^(Fo^2^)+(0.0424P)^2^+0.6646P] where P=(Fo^2^+2Fc^2^)/3'
_refine_ls_weighting_scheme calc
_refine_ls_wR_factor_gt 0.0969
_refine_ls_wR_factor_ref 0.0979
_reflns_Friedel_coverage 0.000
_reflns_number_gt 2014
_reflns_number_total 2132
_reflns_threshold_expression 'I > 2\s(I)'
_cod_data_source_file nn9b07307_si_003.cif
_cod_data_source_block DLTrp
_cod_original_sg_symbol_H-M 'P 21/c'
_cod_database_code 4517355
_shelx_shelxl_version_number 2016/4
_shelx_space_group_comment
;
The symmetry employed for this shelxl refinement is uniquely defined
by the following loop, which should always be used as a source of
symmetry information in preference to the above space-group names.
They are only intended as comments.
;
_shelx_estimated_absorpt_t_min 0.791
_shelx_estimated_absorpt_t_max 0.878
_oxdiff_exptl_absorpt_empirical_full_min 0.676
_oxdiff_exptl_absorpt_empirical_full_max 1.374
_oxdiff_exptl_absorpt_empirical_details
;
Empirical correction (ABSPACK) includes:
- Absorption correction using spherical harmonics
- Frame scaling
;

loop_
_space_group_symop_operation_xyz
'x, y, z'
'-x, y+1/2, -z+1/2'
'-x, -y, -z'
'x, -y-1/2, z-1/2'

loop_
_atom_site_label
_atom_site_type_symbol
_atom_site_fract_x
_atom_site_fract_y
_atom_site_fract_z
_atom_site_U_iso_or_equiv
_atom_site_adp_type
_atom_site_occupancy
_atom_site_site_symmetry_order
_atom_site_calc_flag
_atom_site_refinement_flags_posn
_atom_site_refinement_flags_adp
O1 O 0.48012(4) 0.33718(15) 0.63137(9) 0.0178(2) Uani 1 1 d . .
O2 O 0.37492(5) 0.19552(16) 0.50730(11) 0.0240(2) Uani 1 1 d . .
N1 N 0.43833(5) 0.77790(17) 0.57993(11) 0.0163(2) Uani 1 1 d . .
H1A H 0.468213 0.750867 0.516376 0.020 Uiso 1 1 calc R U
H1B H 0.464218 0.771730 0.673702 0.020 Uiso 1 1 calc R U
H1C H 0.417930 0.920980 0.562296 0.020 Uiso 1 1 calc R U
N2 N 0.17969(6) 0.2269(2) 0.65554(12) 0.0231(3) Uani 1 1 d . .
H2 H 0.158303 0.104941 0.684736 0.028 Uiso 1 1 calc R U
C1 C 0.38040(6) 0.5979(2) 0.55931(13) 0.0156(2) Uani 1 1 d . .
H1 H 0.348904 0.618866 0.459912 0.019 Uiso 1 1 calc R U
C2 C 0.41463(6) 0.3560(2) 0.56686(12) 0.0159(2) Uani 1 1 d . .
C3 C 0.33373(6) 0.6303(2) 0.67575(13) 0.0185(3) Uani 1 1 d . .
H3A H 0.362181 0.582024 0.772529 0.022 Uiso 1 1 calc R U
H3B H 0.322178 0.797291 0.682040 0.022 Uiso 1 1 calc R U
C4 C 0.26462(7) 0.4950(2) 0.64398(13) 0.0187(3) Uani 1 1 d . .
C5 C 0.20210(7) 0.5446(2) 0.53115(13) 0.0191(3) Uani 1 1 d . .
C6 C 0.18442(7) 0.7202(2) 0.42583(15) 0.0224(3) Uani 1 1 d . .
H6 H 0.218541 0.837670 0.416537 0.027 Uiso 1 1 calc R U
C7 C 0.11645(8) 0.7200(3) 0.33552(15) 0.0268(3) Uani 1 1 d . .
H7 H 0.104053 0.838515 0.263780 0.032 Uiso 1 1 calc R U
C8 C 0.06534(7) 0.5470(3) 0.34813(15) 0.0277(3) Uani 1 1 d . .
H8 H 0.019053 0.551256 0.284775 0.033 Uiso 1 1 calc R U
C9 C 0.08117(7) 0.3707(3) 0.45103(15) 0.0252(3) Uani 1 1 d . .
H9 H 0.046715 0.253880 0.459391 0.030 Uiso 1 1 calc R U
C10 C 0.14980(7) 0.3719(2) 0.54193(14) 0.0208(3) Uani 1 1 d . .
C11 C 0.24820(7) 0.3025(2) 0.71622(14) 0.0217(3) Uani 1 1 d . .
H11 H 0.279618 0.231143 0.796840 0.026 Uiso 1 1 calc R U

loop_
_atom_site_aniso_label
_atom_site_aniso_U_11
_atom_site_aniso_U_22
_atom_site_aniso_U_33
_atom_site_aniso_U_23
_atom_site_aniso_U_13
_atom_site_aniso_U_12
O1 0.0197(4) 0.0169(4) 0.0167(4) 0.0011(3) 0.0034(3) 0.0023(3)
O2 0.0252(5) 0.0142(4) 0.0300(5) -0.0038(4) -0.0004(4) 0.0006(3)
N1 0.0196(5) 0.0130(5) 0.0164(5) -0.0002(4) 0.0040(4) 0.0004(4)
N2 0.0259(6) 0.0212(6) 0.0229(6) 0.0034(4) 0.0066(4) -0.0039(4)
C1 0.0187(5) 0.0129(5) 0.0151(5) -0.0004(4) 0.0030(4) -0.0003(4)
C2 0.0215(6) 0.0141(5) 0.0131(5) 0.0002(4) 0.0060(4) 0.0010(4)
C3 0.0218(6) 0.0175(6) 0.0172(6) -0.0020(4) 0.0061(4) 0.0000(5)
C4 0.0220(6) 0.0179(6) 0.0172(6) -0.0019(5) 0.0068(5) 0.0009(5)
C5 0.0213(6) 0.0188(6) 0.0190(6) -0.0027(5) 0.0084(5) 0.0008(5)
C6 0.0258(7) 0.0198(6) 0.0241(6) 0.0012(5) 0.0106(5) 0.0021(5)
C7 0.0296(7) 0.0276(7) 0.0243(7) 0.0047(5) 0.0083(5) 0.0079(6)
C8 0.0218(6) 0.0364(8) 0.0244(6) -0.0018(6) 0.0037(5) 0.0044(6)
C9 0.0217(6) 0.0290(7) 0.0261(7) -0.0033(6) 0.0079(5) -0.0031(5)
C10 0.0235(6) 0.0210(6) 0.0197(6) -0.0009(5) 0.0088(5) -0.0001(5)
C11 0.0235(6) 0.0219(6) 0.0202(6) 0.0005(5) 0.0057(5) 0.0003(5)

loop_
_atom_type_symbol
_atom_type_description
_atom_type_scat_dispersion_real
_atom_type_scat_dispersion_imag
_atom_type_scat_source
C C 0.0181 0.0091 'International Tables Vol C Tables 4.2.6.8 and 6.1.1.4'
H H 0.0000 0.0000 'International Tables Vol C Tables 4.2.6.8 and 6.1.1.4'
N N 0.0311 0.0180 'International Tables Vol C Tables 4.2.6.8 and 6.1.1.4'
O O 0.0492 0.0322 'International Tables Vol C Tables 4.2.6.8 and 6.1.1.4'

loop_
_geom_angle_atom_site_label_1
_geom_angle_atom_site_label_2
_geom_angle_atom_site_label_3
_geom_angle
C1 N1 H1A 109.5
C1 N1 H1B 109.5
H1A N1 H1B 109.5
C1 N1 H1C 109.5
H1A N1 H1C 109.5
H1B N1 H1C 109.5
C11 N2 C10 109.20(11)
C11 N2 H2 125.4
C10 N2 H2 125.4
N1 C1 C2 109.55(9)
N1 C1 C3 109.58(9)
C2 C1 C3 111.98(10)
N1 C1 H1 108.6
C2 C1 H1 108.6
C3 C1 H1 108.6
O2 C2 O1 126.12(11)
O2 C2 C1 116.33(10)
O1 C2 C1 117.55(10)
C4 C3 C1 113.48(10)
C4 C3 H3A 108.9
C1 C3 H3A 108.9
C4 C3 H3B 108.9
C1 C3 H3B 108.9
H3A C3 H3B 107.7
C11 C4 C5 106.59(11)
C11 C4 C3 127.01(12)
C5 C4 C3 126.39(11)
C6 C5 C10 119.02(12)
C6 C5 C4 134.17(12)
C10 C5 C4 106.78(11)
C7 C6 C5 118.94(12)
C7 C6 H6 120.5
C5 C6 H6 120.5
C6 C7 C8 121.12(13)
C6 C7 H7 119.4
C8 C7 H7 119.4
C9 C8 C7 121.36(13)
C9 C8 H8 119.3
C7 C8 H8 119.3
C8 C9 C10 117.29(13)
C8 C9 H9 121.4
C10 C9 H9 121.4
N2 C10 C9 130.42(12)
N2 C10 C5 107.28(11)
C9 C10 C5 122.27(12)
C4 C11 N2 110.16(11)
C4 C11 H11 124.9
N2 C11 H11 124.9

loop_
_geom_bond_atom_site_label_1
_geom_bond_atom_site_label_2
_geom_bond_distance
O1 C2 1.2646(14)
O2 C2 1.2465(15)
N1 C1 1.4904(15)
N1 H1A 0.9100
N1 H1B 0.9100
N1 H1C 0.9100
N2 C11 1.3728(17)
N2 C10 1.3748(17)
N2 H2 0.8800
C1 C2 1.5312(16)
C1 C3 1.5408(16)
C1 H1 1.0000
C3 C4 1.4969(17)
C3 H3A 0.9900
C3 H3B 0.9900
C4 C11 1.3639(18)
C4 C5 1.4399(17)
C5 C6 1.4006(18)
C5 C10 1.4191(18)
C6 C7 1.384(2)
C6 H6 0.9500
C7 C8 1.408(2)
C7 H7 0.9500
C8 C9 1.385(2)
C8 H8 0.9500
C9 C10 1.3962(18)
C9 H9 0.9500
C11 H11 0.9500

loop_
_geom_torsion_atom_site_label_1
_geom_torsion_atom_site_label_2
_geom_torsion_atom_site_label_3
_geom_torsion_atom_site_label_4
_geom_torsion
N1 C1 C2 O2 -158.05(10)
C3 C1 C2 O2 80.15(13)
N1 C1 C2 O1 21.47(14)
C3 C1 C2 O1 -100.33(12)
N1 C1 C3 C4 166.79(10)
C2 C1 C3 C4 -71.43(13)
C1 C3 C4 C11 108.17(14)
C1 C3 C4 C5 -72.37(15)
C11 C4 C5 C6 177.41(14)
C3 C4 C5 C6 -2.1(2)
C11 C4 C5 C10 -0.30(14)
C3 C4 C5 C10 -179.86(11)
C10 C5 C6 C7 0.03(18)
C4 C5 C6 C7 -177.47(13)
C5 C6 C7 C8 0.0(2)
C6 C7 C8 C9 -0.1(2)
C7 C8 C9 C10 0.1(2)
C11 N2 C10 C9 -177.65(13)
C11 N2 C10 C5 0.23(14)
C8 C9 C10 N2 177.51(13)
C8 C9 C10 C5 -0.08(19)
C6 C5 C10 N2 -178.08(11)
C4 C5 C10 N2 0.05(14)
C6 C5 C10 C9 0.01(19)
C4 C5 C10 C9 178.13(12)
C5 C4 C11 N2 0.45(14)
C3 C4 C11 N2 -179.99(12)
C10 N2 C11 C4 -0.44(15)
